data_4317085
loop_
_publ_author_name
'David Martin'
'Matthieu Rouffet'
'Seth M. Cohen'

_publ_section_title
;
 Illuminating Metal-Ion Sensors: Benzimidazolesulfonamide Metal Complexes
;
_journal_name_full 'Inorganic Chemistry'
_journal_page_first 10226
_journal_page_last 10228
_journal_paper_doi 10.1021/ic101700t
_journal_volume 49
_journal_year 2010
_chemical_formula_sum 'C46 H44 N8 Ni O6 S2'
_chemical_formula_weight 927.72
_chemical_name_systematic
; 
 ? 
;
_space_group_IT_number 15
_symmetry_cell_setting monoclinic
_symmetry_space_group_name_Hall '-C 2yc'
_symmetry_space_group_name_H-M 'C 1 2/c 1'
_atom_sites_solution_hydrogens geom
_atom_sites_solution_primary direct
_atom_sites_solution_secondary difmap
_audit_creation_method SHELXL-97
_cell_angle_alpha 90.00
_cell_angle_beta 95.1570(10)
_cell_angle_gamma 90.00
_cell_formula_units_Z 4
_cell_length_a 17.1240(12)
_cell_length_b 16.2677(12)
_cell_length_c 15.5935(11)
_cell_measurement_reflns_used 3971
_cell_measurement_temperature 100(2)
_cell_measurement_theta_max 25.42
_cell_measurement_theta_min 1.73
_cell_volume 4326.3(5)
_computing_structure_refinement 'SHELXL-97 (Sheldrick, 1997)'
_computing_structure_solution 'SHELXS-97 (Sheldrick, 1990)'
_diffrn_ambient_temperature 100(2)
_diffrn_measured_fraction_theta_full 0.996
_diffrn_measured_fraction_theta_max 0.994
_diffrn_radiation_monochromator graphite
_diffrn_radiation_source 'fine-focus sealed tube'
_diffrn_radiation_type MoK\a
_diffrn_radiation_wavelength 0.71073
_diffrn_reflns_av_R_equivalents 0.0503
_diffrn_reflns_av_sigmaI/netI 0.0409
_diffrn_reflns_limit_h_max 20
_diffrn_reflns_limit_h_min -20
_diffrn_reflns_limit_k_max 18
_diffrn_reflns_limit_k_min -19
_diffrn_reflns_limit_l_max 18
_diffrn_reflns_limit_l_min -18
_diffrn_reflns_number 18376
_diffrn_reflns_theta_full 25.00
_diffrn_reflns_theta_max 25.42
_diffrn_reflns_theta_min 1.73
_exptl_absorpt_coefficient_mu 0.605
_exptl_absorpt_correction_T_max 0.8886
_exptl_absorpt_correction_T_min 0.8635
_exptl_absorpt_correction_type multi-scan
_exptl_absorpt_process_details SADABS
_exptl_crystal_colour green
_exptl_crystal_density_diffrn 1.424
_exptl_crystal_density_method 'not measured'
_exptl_crystal_description block
_exptl_crystal_F_000 1936
_exptl_crystal_size_max 0.25
_exptl_crystal_size_mid 0.20
_exptl_crystal_size_min 0.20
_refine_diff_density_max 0.612
_refine_diff_density_min -0.489
_refine_diff_density_rms 0.092
_refine_ls_extinction_method none
_refine_ls_goodness_of_fit_ref 1.069
_refine_ls_hydrogen_treatment mixed
_refine_ls_matrix_type full
_refine_ls_number_parameters 298
_refine_ls_number_reflns 3971
_refine_ls_number_restraints 0
_refine_ls_restrained_S_all 1.069
_refine_ls_R_factor_all 0.0566
_refine_ls_R_factor_gt 0.0448
_refine_ls_shift/su_max 0.000
_refine_ls_shift/su_mean 0.000
_refine_ls_structure_factor_coef Fsqd
_refine_ls_weighting_details 'calc w=1/[\s^2^(Fo^2^)+(0.0556P)^2^+12.7395P] where P=(Fo^2^+2Fc^2^)/3'
_refine_ls_weighting_scheme calc
_refine_ls_wR_factor_gt 0.1157
_refine_ls_wR_factor_ref 0.1240
_reflns_number_gt 3339
_reflns_number_total 3971
_reflns_threshold_expression >2sigma(I)
_cod_data_source_file ic101700t_si_001_3.cif
_cod_data_source_block Ni(TPBI)2
_cod_database_code 4317085

loop_
_symmetry_equiv_pos_as_xyz
'x, y, z'
'-x, y, -z+1/2'
'x+1/2, y+1/2, z'
'-x+1/2, y+1/2, -z+1/2'
'-x, -y, -z'
'x, -y, z-1/2'
'-x+1/2, -y+1/2, -z'
'x+1/2, -y+1/2, z-1/2'

loop_
_atom_site_label
_atom_site_type_symbol
_atom_site_fract_x
_atom_site_fract_y
_atom_site_fract_z
_atom_site_U_iso_or_equiv
_atom_site_adp_type
_atom_site_occupancy
_atom_site_symmetry_multiplicity
_atom_site_calc_flag
_atom_site_refinement_flags
_atom_site_disorder_assembly
_atom_site_disorder_group
Ni1 Ni 0.0000 0.04443(3) 0.7500 0.01688(16) Uani 1 2 d S . .
S1 S 0.13365(4) 0.14269(4) 0.81503(4) 0.01754(18) Uani 1 1 d . . .
O1 O 0.06571(11) 0.14037(12) 0.86577(12) 0.0203(4) Uani 1 1 d . . .
O2 O 0.20801(12) 0.12391(13) 0.86233(13) 0.0229(5) Uani 1 1 d . . .
O3A O 0.5307(3) 0.1221(4) 0.8302(4) 0.052(2) Uani 0.456(7) 1 d P A 1
O3B O 0.5300(3) 0.0791(4) 0.9694(4) 0.0589(19) Uani 0.544(7) 1 d P A 2
N1 N 0.00450(13) -0.03351(14) 0.65455(15) 0.0181(5) Uani 1 1 d . . .
N2 N 0.03938(14) -0.09363(15) 0.53694(16) 0.0192(5) Uani 1 1 d . . .
H2N H 0.0621(19) -0.102(2) 0.493(2) 0.023 Uiso 1 1 d . . .
N3 N 0.10813(13) 0.08239(14) 0.73645(15) 0.0176(5) Uani 1 1 d . . .
N4 N 0.43531(18) 0.1681(2) 0.9116(2) 0.0441(8) Uani 1 1 d . A .
C1 C -0.05283(16) -0.09038(17) 0.62794(18) 0.0187(6) Uani 1 1 d . . .
C2 C -0.12225(17) -0.11287(19) 0.6626(2) 0.0241(7) Uani 1 1 d . . .
H2 H -0.1375 -0.0878 0.7120 0.029 Uiso 1 1 calc R . .
C3 C -0.16730(18) -0.17368(19) 0.6207(2) 0.0256(7) Uani 1 1 d . . .
H3 H -0.2136 -0.1900 0.6427 0.031 Uiso 1 1 calc R . .
C4 C -0.14478(18) -0.21127(19) 0.5458(2) 0.0258(7) Uani 1 1 d . . .
H4 H -0.1767 -0.2517 0.5191 0.031 Uiso 1 1 calc R . .
C5 C -0.07647(18) -0.18974(19) 0.51070(19) 0.0238(6) Uani 1 1 d . . .
H5 H -0.0615 -0.2149 0.4612 0.029 Uiso 1 1 calc R . .
C6 C -0.03126(16) -0.12868(17) 0.55303(18) 0.0187(6) Uani 1 1 d . . .
C7 C 0.05950(16) -0.03670(16) 0.59983(18) 0.0165(6) Uani 1 1 d . . .
C8 C 0.13331(16) 0.00927(17) 0.60429(17) 0.0178(6) Uani 1 1 d . . .
C9 C 0.15771(16) 0.06585(17) 0.67077(18) 0.0177(6) Uani 1 1 d . . .
C10 C 0.23107(17) 0.10374(18) 0.66852(18) 0.0210(6) Uani 1 1 d . . .
H10 H 0.2478 0.1410 0.7116 0.025 Uiso 1 1 calc R . .
C11 C 0.27917(17) 0.08725(19) 0.6041(2) 0.0245(7) Uani 1 1 d . . .
H11 H 0.3278 0.1128 0.6048 0.029 Uiso 1 1 calc R . .
C12 C 0.25542(18) 0.03281(19) 0.5386(2) 0.0253(7) Uani 1 1 d . . .
H12 H 0.2875 0.0222 0.4948 0.030 Uiso 1 1 calc R . .
C13 C 0.18373(17) -0.00520(18) 0.53917(18) 0.0213(6) Uani 1 1 d . . .
H13 H 0.1679 -0.0417 0.4951 0.026 Uiso 1 1 calc R . .
C14 C 0.13891(16) 0.24373(18) 0.77459(17) 0.0186(6) Uani 1 1 d . . .
C15 C 0.08584(18) 0.26828(19) 0.70718(19) 0.0260(7) Uani 1 1 d . . .
H15 H 0.0493 0.2313 0.6820 0.031 Uiso 1 1 calc R . .
C16 C 0.0878(2) 0.34873(19) 0.6776(2) 0.0284(7) Uani 1 1 d . . .
H16 H 0.0527 0.3650 0.6318 0.034 Uiso 1 1 calc R . .
C17 C 0.14084(18) 0.40513(18) 0.71488(19) 0.0241(7) Uani 1 1 d . . .
C18 C 0.19325(17) 0.37956(19) 0.78350(19) 0.0234(7) Uani 1 1 d . . .
H18 H 0.2289 0.4170 0.8097 0.028 Uiso 1 1 calc R . .
C19 C 0.19296(16) 0.29929(18) 0.81308(19) 0.0203(6) Uani 1 1 d . . .
H19 H 0.2286 0.2827 0.8583 0.024 Uiso 1 1 calc R . .
C20 C 0.1411(2) 0.4922(2) 0.6816(2) 0.0340(8) Uani 1 1 d . . .
H20A H 0.1814 0.5230 0.7140 0.051 Uiso 1 1 calc R . .
H20B H 0.0910 0.5171 0.6877 0.051 Uiso 1 1 calc R . .
H20C H 0.1508 0.4918 0.6220 0.051 Uiso 1 1 calc R . .
C21 C 0.4991(2) 0.1217(3) 0.9056(3) 0.0554(12) Uani 1 1 d . . .
C22 C 0.4046(2) 0.2214(3) 0.8394(3) 0.0491(10) Uani 1 1 d . . .
H22A H 0.3591 0.2502 0.8551 0.074 Uiso 1 1 calc R A .
H22B H 0.3907 0.1882 0.7894 0.074 Uiso 1 1 calc R . .
H22C H 0.4441 0.2604 0.8268 0.074 Uiso 1 1 calc R . .
C23 C 0.3932(2) 0.1657(3) 0.9878(3) 0.0606(13) Uani 1 1 d . . .
H23A H 0.3494 0.2026 0.9809 0.091 Uiso 1 1 calc R A .
H23B H 0.4276 0.1819 1.0369 0.091 Uiso 1 1 calc R . .
H23C H 0.3747 0.1108 0.9961 0.091 Uiso 1 1 calc R . .

loop_
_atom_site_aniso_label
_atom_site_aniso_U_11
_atom_site_aniso_U_22
_atom_site_aniso_U_33
_atom_site_aniso_U_23
_atom_site_aniso_U_13
_atom_site_aniso_U_12
Ni1 0.0202(3) 0.0165(3) 0.0146(3) 0.000 0.0049(2) 0.000
S1 0.0211(4) 0.0169(4) 0.0147(4) 0.0002(3) 0.0025(3) -0.0012(3)
O1 0.0240(10) 0.0209(11) 0.0165(10) 0.0003(8) 0.0049(8) -0.0009(8)
O2 0.0250(11) 0.0247(12) 0.0186(10) 0.0022(8) 0.0000(9) 0.0005(9)
O3A 0.034(3) 0.067(5) 0.055(4) -0.003(3) 0.011(3) 0.008(3)
O3B 0.051(3) 0.083(5) 0.043(3) -0.005(3) 0.006(3) 0.003(3)
N1 0.0194(12) 0.0189(13) 0.0160(12) -0.0001(9) 0.0011(10) -0.0001(10)
N2 0.0233(12) 0.0185(13) 0.0165(12) -0.0015(10) 0.0048(10) 0.0015(10)
N3 0.0209(12) 0.0171(12) 0.0152(12) -0.0003(9) 0.0039(10) -0.0007(10)
N4 0.0333(16) 0.054(2) 0.0456(19) -0.0194(16) 0.0087(14) -0.0110(15)
C1 0.0232(14) 0.0172(15) 0.0155(14) 0.0018(11) 0.0001(11) 0.0000(11)
C2 0.0252(15) 0.0256(17) 0.0221(15) -0.0003(13) 0.0054(13) 0.0009(13)
C3 0.0262(15) 0.0250(17) 0.0259(16) 0.0014(13) 0.0051(13) -0.0042(13)
C4 0.0286(16) 0.0209(16) 0.0267(17) -0.0020(13) -0.0037(13) -0.0044(13)
C5 0.0297(16) 0.0220(16) 0.0196(15) -0.0040(12) 0.0023(12) 0.0012(13)
C6 0.0219(14) 0.0168(15) 0.0174(14) 0.0012(11) 0.0026(11) 0.0028(11)
C7 0.0211(14) 0.0129(14) 0.0155(14) 0.0011(11) 0.0011(11) 0.0034(11)
C8 0.0226(14) 0.0156(15) 0.0157(14) 0.0029(11) 0.0039(11) 0.0018(11)
C9 0.0221(14) 0.0155(14) 0.0157(14) 0.0021(11) 0.0030(11) 0.0032(11)
C10 0.0245(15) 0.0201(16) 0.0184(15) 0.0000(12) 0.0028(12) -0.0022(12)
C11 0.0202(14) 0.0258(17) 0.0282(17) 0.0057(13) 0.0056(13) -0.0013(12)
C12 0.0272(15) 0.0264(17) 0.0237(16) 0.0032(13) 0.0103(13) 0.0024(13)
C13 0.0270(15) 0.0217(16) 0.0159(14) -0.0002(11) 0.0064(12) 0.0027(12)
C14 0.0236(14) 0.0191(15) 0.0141(14) -0.0006(11) 0.0071(11) -0.0006(11)
C15 0.0322(17) 0.0245(17) 0.0203(16) -0.0005(12) -0.0022(13) -0.0085(13)
C16 0.0378(18) 0.0233(17) 0.0229(16) 0.0051(13) -0.0048(14) -0.0043(14)
C17 0.0322(16) 0.0199(16) 0.0210(15) 0.0000(12) 0.0076(13) -0.0032(13)
C18 0.0244(15) 0.0219(16) 0.0241(16) -0.0052(12) 0.0042(13) -0.0062(12)
C19 0.0205(14) 0.0220(16) 0.0188(15) -0.0028(12) 0.0044(12) -0.0013(12)
C20 0.047(2) 0.0199(17) 0.0340(19) 0.0030(14) -0.0004(16) -0.0062(15)
C21 0.032(2) 0.061(3) 0.073(3) -0.012(2) 0.005(2) -0.0034(19)
C22 0.0340(19) 0.052(3) 0.060(3) -0.021(2) -0.0011(19) -0.0024(18)
C23 0.042(2) 0.088(4) 0.054(3) -0.024(2) 0.019(2) -0.021(2)

loop_
_atom_type_symbol
_atom_type_description
_atom_type_scat_dispersion_real
_atom_type_scat_dispersion_imag
_atom_type_scat_source
C C 0.0033 0.0016 'International Tables Vol C Tables 4.2.6.8 and 6.1.1.4'
H H 0.0000 0.0000 'International Tables Vol C Tables 4.2.6.8 and 6.1.1.4'
N N 0.0061 0.0033 'International Tables Vol C Tables 4.2.6.8 and 6.1.1.4'
O O 0.0106 0.0060 'International Tables Vol C Tables 4.2.6.8 and 6.1.1.4'
S S 0.1246 0.1234 'International Tables Vol C Tables 4.2.6.8 and 6.1.1.4'
Ni Ni 0.3393 1.1124 'International Tables Vol C Tables 4.2.6.8 and 6.1.1.4'

loop_
_geom_angle_atom_site_label_1
_geom_angle_atom_site_label_2
_geom_angle_atom_site_label_3
_geom_angle
_geom_angle_site_symmetry_1
_geom_angle_site_symmetry_3
_geom_angle_publ_flag
N1 Ni1 N1 99.48(14) . 2_556 ?
N1 Ni1 N3 91.13(9) . . ?
N1 Ni1 N3 112.53(9) 2_556 . ?
N1 Ni1 N3 112.53(9) . 2_556 ?
N1 Ni1 N3 91.13(9) 2_556 2_556 ?
N3 Ni1 N3 143.68(14) . 2_556 ?
O2 S1 O1 115.14(12) . . ?
O2 S1 N3 115.38(12) . . ?
O1 S1 N3 102.85(12) . . ?
O2 S1 C14 107.95(13) . . ?
O1 S1 C14 106.58(12) . . ?
N3 S1 C14 108.45(13) . . ?
C7 N1 C1 107.8(2) . . ?
C7 N1 Ni1 126.25(19) . . ?
C1 N1 Ni1 125.72(19) . . ?
C7 N2 C6 108.5(2) . . ?
C9 N3 S1 122.1(2) . . ?
C9 N3 Ni1 130.23(19) . . ?
S1 N3 Ni1 107.64(12) . . ?
C21 N4 C23 120.8(4) . . ?
C21 N4 C22 121.0(4) . . ?
C23 N4 C22 118.2(3) . . ?
N1 C1 C2 131.6(3) . . ?
N1 C1 C6 108.3(2) . . ?
C2 C1 C6 120.2(3) . . ?
C3 C2 C1 117.5(3) . . ?
C2 C3 C4 121.5(3) . . ?
C5 C4 C3 121.7(3) . . ?
C4 C5 C6 116.7(3) . . ?
N2 C6 C5 132.0(3) . . ?
N2 C6 C1 105.6(2) . . ?
C5 C6 C1 122.4(3) . . ?
N1 C7 N2 109.8(2) . . ?
N1 C7 C8 127.5(3) . . ?
N2 C7 C8 122.6(2) . . ?
C13 C8 C9 118.3(3) . . ?
C13 C8 C7 117.5(3) . . ?
C9 C8 C7 124.1(2) . . ?
C10 C9 N3 122.1(3) . . ?
C10 C9 C8 118.1(3) . . ?
N3 C9 C8 119.7(2) . . ?
C11 C10 C9 121.8(3) . . ?
C10 C11 C12 120.4(3) . . ?
C13 C12 C11 119.0(3) . . ?
C12 C13 C8 122.3(3) . . ?
C15 C14 C19 120.4(3) . . ?
C15 C14 S1 119.2(2) . . ?
C19 C14 S1 120.3(2) . . ?
C14 C15 C16 119.3(3) . . ?
C17 C16 C15 121.4(3) . . ?
C16 C17 C18 118.5(3) . . ?
C16 C17 C20 120.0(3) . . ?
C18 C17 C20 121.4(3) . . ?
C19 C18 C17 121.0(3) . . ?
C18 C19 C14 119.4(3) . . ?
O3B C21 N4 122.1(5) . . ?
O3B C21 O3A 120.7(5) . . ?
N4 C21 O3A 117.1(5) . . ?

loop_
_geom_bond_atom_site_label_1
_geom_bond_atom_site_label_2
_geom_bond_distance
_geom_bond_site_symmetry_2
_geom_bond_publ_flag
Ni1 N1 1.962(2) . ?
Ni1 N1 1.962(2) 2_556 ?
Ni1 N3 1.981(2) . ?
Ni1 N3 1.981(2) 2_556 ?
S1 O2 1.446(2) . ?
S1 O1 1.465(2) . ?
S1 N3 1.600(2) . ?
S1 C14 1.766(3) . ?
O3A C21 1.338(7) . ?
O3B C21 1.287(7) . ?
N1 C7 1.328(4) . ?
N1 C1 1.385(4) . ?
N2 C7 1.370(4) . ?
N2 C6 1.381(4) . ?
N3 C9 1.414(3) . ?
N4 C21 1.338(5) . ?
N4 C23 1.445(5) . ?
N4 C22 1.479(5) . ?
C1 C2 1.398(4) . ?
C1 C6 1.403(4) . ?
C2 C3 1.382(4) . ?
C3 C4 1.403(4) . ?
C4 C5 1.380(4) . ?
C5 C6 1.389(4) . ?
C7 C8 1.465(4) . ?
C8 C13 1.411(4) . ?
C8 C9 1.421(4) . ?
C9 C10 1.403(4) . ?
C10 C11 1.381(4) . ?
C11 C12 1.386(4) . ?
C12 C13 1.375(4) . ?
C14 C15 1.385(4) . ?
C14 C19 1.391(4) . ?
C15 C16 1.389(4) . ?
C16 C17 1.382(4) . ?
C17 C18 1.397(4) . ?
C17 C20 1.508(4) . ?
C18 C19 1.385(4) . ?

loop_
_geom_hbond_atom_site_label_D
_geom_hbond_atom_site_label_H
_geom_hbond_atom_site_label_A
_geom_hbond_distance_DH
_geom_hbond_distance_HA
_geom_hbond_distance_DA
_geom_hbond_angle_DHA
_geom_hbond_site_symmetry_A
N2 H2N O1 0.84(3) 2.08(3) 2.850(3) 153(3) 6
